data_7104614
loop_
_publ_author_name
'Burrows, Andrew D'
'Frost, Christopher G'
'Mahon, Mary F'
'Richardson, Christopher'

_publ_section_title
;
 Sulfur-tagged metal-organic frameworks and their post-synthetic
 oxidation.
;
_journal_issue 28
_journal_name_full 'Chemical communications (Cambridge, England)'
_journal_page_first 4218
_journal_page_last 4220
_journal_paper_doi 10.1039/b906170c
_journal_volume 34
_journal_year 2009
_chemical_formula_sum 'C60 H64 N4 O23 S3 Zn4'
_chemical_formula_weight 1566.81
_chemical_name_systematic
;
?
;
_space_group_IT_number 12
_symmetry_cell_setting monoclinic
_symmetry_space_group_name_Hall '-C 2y'
_symmetry_space_group_name_H-M 'C 1 2/m 1'
_atom_sites_solution_hydrogens geom
_atom_sites_solution_primary direct
_atom_sites_solution_secondary difmap
_audit_creation_method SHELXL-97
_cell_angle_alpha 90.00
_cell_angle_beta 93.561(1)
_cell_angle_gamma 90.00
_cell_formula_units_Z 4
_cell_length_a 25.1670(4)
_cell_length_b 23.2000(3)
_cell_length_c 17.1020(3)
_cell_measurement_reflns_used 35859
_cell_measurement_temperature 150(2)
_cell_measurement_theta_max 27.485
_cell_measurement_theta_min 2.910
_cell_volume 9966.1(3)
_computing_cell_refinement 'Bruker SMART'
_computing_data_collection 'Bruker SMART'
_computing_data_reduction 'Bruker SAINT'
_computing_molecular_graphics 'ORTEX (P.McArdle, 1995)'
_computing_publication_material 'SHELXL-97/2 (Sheldrick,1997)'
_computing_structure_refinement 'SHELXL-97/2 (Sheldrick, 1997)'
_computing_structure_solution 'SHELXS-97 (Sheldrick, 1990)'
_diffrn_ambient_temperature 150(2)
_diffrn_measured_fraction_theta_full 0.993
_diffrn_measured_fraction_theta_max 0.993
_diffrn_radiation_monochromator graphite
_diffrn_radiation_source 'fine-focus sealed tube'
_diffrn_radiation_type MoK\a
_diffrn_radiation_wavelength 0.71073
_diffrn_reflns_av_R_equivalents 0.0592
_diffrn_reflns_av_sigmaI/netI 0.0440
_diffrn_reflns_limit_h_max 32
_diffrn_reflns_limit_h_min -32
_diffrn_reflns_limit_k_max 30
_diffrn_reflns_limit_k_min -30
_diffrn_reflns_limit_l_max 22
_diffrn_reflns_limit_l_min -22
_diffrn_reflns_number 88639
_diffrn_reflns_theta_full 27.49
_diffrn_reflns_theta_max 27.49
_diffrn_reflns_theta_min 3.53
_exptl_absorpt_coefficient_mu 1.067
_exptl_absorpt_correction_T_max 0.653
_exptl_absorpt_correction_T_min 0.591
_exptl_absorpt_correction_type multi-scan
_exptl_absorpt_process_details
;
multi-scan from symmetry-related measurements
Sortav (Blessing 1995)
;
_exptl_crystal_density_diffrn 1.044
_exptl_crystal_density_method 'not measured'
_exptl_crystal_description block
_exptl_crystal_F_000 3216
_exptl_crystal_size_max 0.25
_exptl_crystal_size_mid 0.20
_exptl_crystal_size_min 0.20
_refine_diff_density_max 1.106
_refine_diff_density_min -0.881
_refine_diff_density_rms 0.141
_refine_ls_extinction_method none
_refine_ls_goodness_of_fit_ref 1.104
_refine_ls_hydrogen_treatment constr
_refine_ls_matrix_type full
_refine_ls_number_parameters 334
_refine_ls_number_reflns 11661
_refine_ls_number_restraints 24
_refine_ls_restrained_S_all 1.199
_refine_ls_R_factor_all 0.1159
_refine_ls_R_factor_gt 0.0884
_refine_ls_shift/su_max 0.000
_refine_ls_shift/su_mean 0.000
_refine_ls_structure_factor_coef Fsqd
_refine_ls_weighting_details 'calc w=1/[\s^2^(Fo^2^)+(0.2000P)^2^+0.0000P] where P=(Fo^2^+2Fc^2^)/3'
_refine_ls_weighting_scheme calc
_refine_ls_wR_factor_gt 0.2743
_refine_ls_wR_factor_ref 0.2914
_reflns_number_gt 8102
_reflns_number_total 11661
_reflns_threshold_expression >2sigma(I)
_cod_data_source_file b906170c.txt
_cod_data_source_block Compound-4-h06adb11
_cod_depositor_comments
;
The following automatic conversions were performed:
'_symmetry_cell_setting' value 'Monoclinic' changed to 'monoclinic'
according to '/home/saulius/struct/CIF-dictionaries/cif_core.dic'
dictionary named 'cif_core.dic' version 2.4.1 from 2010-06-29.

Automatic conversion script
Id: cif_fix_enum 1527 2010-12-29 10:47:43Z saulius 
;
_cod_original_sg_symbol_H-M C2/m
_cod_database_code 7104614

loop_
_symmetry_equiv_pos_as_xyz
'x, y, z'
'-x, y, -z'
'x+1/2, y+1/2, z'
'-x+1/2, y+1/2, -z'
'-x, -y, -z'
'x, -y, z'
'-x+1/2, -y+1/2, -z'
'x+1/2, -y+1/2, z'

loop_
_atom_site_label
_atom_site_type_symbol
_atom_site_fract_x
_atom_site_fract_y
_atom_site_fract_z
_atom_site_U_iso_or_equiv
_atom_site_adp_type
_atom_site_occupancy
_atom_site_symmetry_multiplicity
_atom_site_calc_flag
_atom_site_refinement_flags
_atom_site_disorder_assembly
_atom_site_disorder_group
Zn1 Zn 0.08059(3) 0.0000 0.18451(4) 0.0398(2) Uani 1 2 d S . .
Zn2 Zn 0.147448(19) 0.06699(2) 0.31645(3) 0.0440(2) Uani 1 1 d . . .
Zn3 Zn 0.20782(3) 0.0000 0.18385(5) 0.0592(3) Uani 1 2 d S . .
S1 S -0.1507(2) 0.2530(2) 0.4928(3) 0.143(3) Uani 0.565(8) 1 d PD . .
S1A S 0.0450(7) 0.3519(6) 0.3211(11) 0.276(8) Uani 0.435(8) 1 d PD . .
S2 S 0.2623(3) -0.0990(6) 0.8279(5) 0.210(4) Uani 0.50 1 d PD . -1
O1 O 0.14548(14) 0.0000 0.2509(2) 0.0354(8) Uani 1 2 d S . .
O2 O 0.03625(14) 0.06726(16) 0.2048(2) 0.0621(9) Uani 1 1 d . . .
O3 O 0.08427(17) 0.11516(19) 0.2990(3) 0.0836(13) Uani 1 1 d . . .
O4 O -0.2541(3) 0.4328(4) 0.2207(7) 0.210(6) Uani 1 1 d . . .
O5 O -0.29308(18) 0.38118(18) 0.3105(3) 0.0815(12) Uani 1 1 d . . .
O6 O 0.15168(18) 0.0485(2) 0.4280(2) 0.0755(11) Uani 1 1 d . . .
O7 O 0.1744(5) 0.0000 1.0847(5) 0.226(9) Uani 1 2 d S . .
O8 O 0.0840(2) 0.0000 1.0719(3) 0.0697(15) Uani 1 2 d S . .
O9 O 0.1745(5) 0.0849(5) 0.1400(8) 0.131(5) Uani 0.50 1 d PD . .
O10 O 0.2667(5) 0.0000 0.1093(11) 0.234(7) Uiso 1 2 d SD . .
O11 O -0.0931(6) 0.2728(7) 0.4958(10) 0.155(5) Uiso 0.50 1 d PD . .
O11A O 0.0935(11) 0.3156(14) 0.294(2) 0.294(14) Uiso 0.50 1 d PD . .
O12 O -0.1520(7) 0.2052(7) 0.5602(10) 0.167(6) Uiso 0.50 1 d PD . .
O12A O 0.0165(13) 0.3858(14) 0.2497(18) 0.292(14) Uiso 0.50 1 d PD . .
O13 O 0.2695(11) -0.1159(11) 0.9179(11) 0.245(10) Uiso 0.50 1 d PD . -1
O14 O 0.2313(9) -0.1476(10) 0.7812(16) 0.239(10) Uiso 0.50 1 d PD . -1
N1 N 0.1685(12) 0.1766(15) 0.0806(16) 0.241(13) Uiso 0.50 1 d PD . .
C1 C 0.0433(2) 0.1067(3) 0.2556(3) 0.0662(15) Uani 1 1 d . . .
C2 C -0.00047(16) 0.1497(2) 0.2596(3) 0.0796(18) Uani 1 1 d G . .
C3 C -0.04699(17) 0.1441(2) 0.2120(3) 0.095(2) Uani 1 1 d G B .
H3 H -0.0507 0.1132 0.1755 0.114 Uiso 1 1 calc R . .
C4 C -0.08806(16) 0.1836(3) 0.2177(3) 0.106(3) Uani 1 1 d G B .
H4 H -0.1199 0.1798 0.1851 0.127 Uiso 1 1 calc R A 1
C5 C -0.0826(2) 0.2288(3) 0.2710(4) 0.142(4) Uani 1 1 d G B 1
C6 C -0.0361(3) 0.2344(3) 0.3186(4) 0.226(9) Uani 1 1 d G B 1
C7 C 0.0050(2) 0.1949(3) 0.3129(4) 0.197(7) Uani 1 1 d G B 1
H7 H 0.0368 0.1987 0.3454 0.237 Uiso 1 1 calc R B 1
C8 C -0.12906(13) 0.26900(17) 0.27481(17) 0.138(4) Uani 1 1 d G . .
C9 C -0.13176(15) 0.3116(2) 0.2175(2) 0.208(8) Uani 1 1 d G B .
H9 H -0.1049 0.3140 0.1810 0.249 Uiso 1 1 calc R . .
C10 C -0.17376(14) 0.35058(19) 0.2136(2) 0.252(11) Uani 1 1 d G B .
H10 H -0.1756 0.3797 0.1745 0.302 Uiso 1 1 calc R . .
C11 C -0.21305(13) 0.34703(16) 0.2671(2) 0.103(3) Uani 1 1 d G B .
C12 C -0.21035(12) 0.30447(16) 0.3244(2) 0.134(4) Uani 1 1 d G B .
H12 H -0.2372 0.3020 0.3609 0.160 Uiso 1 1 calc R . .
C13 C -0.16835(11) 0.26545(14) 0.3283(2) 0.152(5) Uani 1 1 d G B .
C14 C -0.25483(15) 0.39171(17) 0.2685(2) 0.095(2) Uani 1 1 d G B .
C15 C -0.16828(10) 0.22232(17) 0.4075(2) 0.080(3) Uiso 0.50 1 d PG B .
C15A C -0.00292(12) 0.30423(19) 0.3522(3) 0.217(14) Uiso 0.50 1 d PG B .
C16 C -0.1852(2) 0.3012(3) 0.5128(2) 0.119(6) Uiso 0.50 1 d PGD B .
H16A H -0.1800 0.3096 0.5689 0.178 Uiso 0.50 1 calc PR . .
H16B H -0.2225 0.2909 0.5000 0.178 Uiso 0.50 1 calc PR . .
H16C H -0.1761 0.3354 0.4827 0.178 Uiso 0.50 1 calc PR . .
C16A C 0.06356(19) 0.3958(2) 0.3939(6) 0.212(13) Uiso 0.50 1 d PGD B .
H16D H 0.0728 0.4335 0.3727 0.318 Uiso 0.50 1 calc PR . .
H16E H 0.0946 0.3796 0.4236 0.318 Uiso 0.50 1 calc PR . .
H16F H 0.0343 0.4003 0.4286 0.318 Uiso 0.50 1 calc PR . .
C17 C 0.15205(17) 0.0000(2) 0.46133(19) 0.064(2) Uani 1 2 d SG . .
C18 C 0.15137(14) 0.0000(2) 0.54919(19) 0.069(2) Uani 1 2 d SG . .
C19 C 0.15215(13) 0.0472(2) 0.59070(19) 0.166(6) Uani 1 1 d G . 1
H19 H 0.1553 0.0829 0.5642 0.199 Uiso 1 1 calc R . 1
C20 C 0.14867(17) 0.0482(2) 0.66923(18) 0.164(5) Uani 1 1 d G . 1
H20 H 0.1466 0.0842 0.6952 0.197 Uiso 1 1 calc R . 1
C21 C 0.14806(18) 0.0000(3) 0.71084(19) 0.085(3) Uani 1 2 d SG . .
C22 C 0.14252(17) -0.0028(4) 0.7973(2) 0.087(4) Uani 0.50 1 d PG . -1
C23 C 0.09272(17) 0.0061(4) 0.8260(2) 0.074(3) Uani 0.50 1 d PG . -1
H23 H 0.0622 0.0093 0.7908 0.089 Uiso 0.50 1 calc PR . -1
C24 C 0.08762(18) 0.0102(5) 0.9063(2) 0.052(4) Uani 0.50 1 d PG . -1
H24 H 0.0536 0.0162 0.9260 0.063 Uiso 0.50 1 calc PR . -1
C25 C 0.13234(19) 0.0053(5) 0.9578(2) 0.095(4) Uani 0.50 1 d PG . -1
C26 C 0.18214(18) -0.0036(5) 0.9291(2) 0.159(10) Uani 0.50 1 d PG . -1
H26 H 0.2127 -0.0068 0.9643 0.191 Uiso 0.50 1 calc PR . -1
C27 C 0.18723(17) -0.0077(5) 0.8488(2) 0.147(9) Uani 0.50 1 d PG . -1
C28 C 0.1294(2) 0.0076(5) 1.0443(2) 0.103(6) Uani 0.50 1 d PG . .
C29 C 0.2334(2) -0.0251(5) 0.8142(3) 0.136(7) Uiso 0.50 1 d PG . -1
C31 C 0.1988(5) 0.1206(6) 0.0938(3) 0.222(15) Uiso 0.50 1 d PGD . .
H31 H 0.2315 0.1122 0.0715 0.266 Uiso 0.50 1 calc PR . .
C32 C 0.1999(7) 0.2006(6) 0.0225(4) 0.43(4) Uiso 0.50 1 d PGD . .
H32A H 0.1872 0.2395 0.0093 0.640 Uiso 0.50 1 calc PR . .
H32B H 0.1970 0.1763 -0.0245 0.640 Uiso 0.50 1 calc PR . .
H32C H 0.2372 0.2024 0.0426 0.640 Uiso 0.50 1 calc PR . .
C33 C 0.1254(7) 0.1893(6) 0.1207(4) 0.200(12) Uiso 0.50 1 d PGD . .
H33A H 0.1370 0.2048 0.1722 0.300 Uiso 0.50 1 calc PR . .
H33B H 0.1045 0.1542 0.1273 0.300 Uiso 0.50 1 calc PR . .
H33C H 0.1035 0.2180 0.0916 0.300 Uiso 0.50 1 calc PR . .
C34 C 0.3150(6) 0.0000(8) 0.1076(4) 0.49(4) Uiso 1 2 d SGD . .
C37 C 0.3249(4) -0.1013(9) 0.8023(4) 0.255(17) Uiso 0.50 1 d PGD . .
H37A H 0.3447 -0.1304 0.8340 0.382 Uiso 0.50 1 calc PR . .
H37B H 0.3416 -0.0635 0.8112 0.382 Uiso 0.50 1 calc PR . .
H37C H 0.3255 -0.1115 0.7467 0.382 Uiso 0.50 1 calc PR . .

loop_
_atom_site_aniso_label
_atom_site_aniso_U_11
_atom_site_aniso_U_22
_atom_site_aniso_U_33
_atom_site_aniso_U_23
_atom_site_aniso_U_13
_atom_site_aniso_U_12
Zn1 0.0390(4) 0.0495(4) 0.0314(4) 0.000 0.0062(3) 0.000
Zn2 0.0447(3) 0.0487(3) 0.0392(3) -0.0054(2) 0.0072(2) -0.0023(2)
Zn3 0.0502(5) 0.0691(6) 0.0606(5) 0.000 0.0230(4) 0.000
S1 0.149(4) 0.166(5) 0.121(4) 0.074(3) 0.069(3) 0.086(3)
S1A 0.279(16) 0.199(12) 0.36(2) -0.007(13) 0.092(15) 0.010(11)
S2 0.152(6) 0.351(14) 0.131(5) 0.002(7) 0.028(4) 0.044(7)
O1 0.0365(19) 0.040(2) 0.0296(19) 0.000 0.0046(15) 0.000
O2 0.056(2) 0.071(2) 0.059(2) -0.0041(18) 0.0038(16) 0.0221(17)
O3 0.065(2) 0.085(3) 0.098(3) -0.028(2) -0.018(2) 0.031(2)
O4 0.153(6) 0.179(7) 0.314(12) 0.156(8) 0.134(7) 0.123(6)
O5 0.080(3) 0.079(3) 0.087(3) 0.012(2) 0.018(2) 0.041(2)
O6 0.109(3) 0.085(3) 0.0336(18) 0.0004(18) 0.0116(19) -0.018(2)
O7 0.157(9) 0.49(3) 0.035(4) 0.000 0.020(5) 0.000
O8 0.093(4) 0.089(4) 0.029(2) 0.000 0.015(2) 0.000
O9 0.148(11) 0.133(9) 0.116(9) 0.055(8) 0.039(8) 0.020(8)
C1 0.061(3) 0.070(3) 0.069(4) 0.002(3) 0.019(3) 0.028(3)
C2 0.070(4) 0.096(5) 0.074(4) -0.005(3) 0.009(3) 0.041(3)
C3 0.078(4) 0.097(5) 0.110(6) 0.003(4) 0.016(4) 0.041(4)
C4 0.077(4) 0.113(6) 0.130(7) 0.015(5) 0.015(4) 0.052(4)
C5 0.145(8) 0.182(10) 0.099(6) -0.002(6) 0.012(6) 0.122(8)
C6 0.222(13) 0.222(14) 0.219(14) -0.128(12) -0.102(11) 0.178(12)
C7 0.177(10) 0.215(12) 0.187(11) -0.130(10) -0.087(9) 0.149(10)
C8 0.136(8) 0.163(9) 0.119(7) 0.010(6) 0.036(6) 0.104(7)
C9 0.213(12) 0.255(15) 0.168(11) 0.107(11) 0.113(10) 0.183(12)
C10 0.204(12) 0.261(15) 0.309(18) 0.202(15) 0.171(13) 0.189(12)
C11 0.097(5) 0.113(6) 0.101(5) 0.035(4) 0.032(4) 0.065(5)
C12 0.095(6) 0.113(7) 0.197(11) 0.042(7) 0.044(6) 0.060(5)
C13 0.105(7) 0.138(8) 0.215(13) 0.026(8) 0.022(7) 0.075(6)
C14 0.090(5) 0.086(5) 0.112(6) 0.022(4) 0.029(4) 0.046(4)
C17 0.051(4) 0.111(7) 0.030(3) 0.000 0.003(3) 0.000
C18 0.078(5) 0.100(6) 0.032(3) 0.000 0.018(3) 0.000
C19 0.347(17) 0.122(7) 0.031(3) -0.007(4) 0.020(6) -0.076(9)
C20 0.331(18) 0.127(7) 0.036(4) -0.017(4) 0.032(6) -0.006(9)
C21 0.083(6) 0.139(9) 0.033(4) 0.000 0.009(4) 0.000
C22 0.082(6) 0.148(11) 0.031(4) -0.01(2) 0.009(4) 0.02(2)
C23 0.079(6) 0.105(9) 0.039(4) -0.026(9) 0.001(4) 0.004(11)
C24 0.094(6) 0.029(11) 0.035(4) -0.003(3) 0.008(4) -0.009(4)
C25 0.101(7) 0.158(13) 0.027(4) 0.012(12) 0.007(4) -0.044(16)
C26 0.076(7) 0.35(3) 0.046(6) -0.06(2) -0.003(5) 0.05(3)
C27 0.088(8) 0.30(3) 0.058(6) -0.01(2) 0.014(6) 0.05(2)
C28 0.139(10) 0.149(15) 0.021(4) -0.017(8) -0.008(5) -0.071(14)

loop_
_atom_type_symbol
_atom_type_description
_atom_type_scat_dispersion_real
_atom_type_scat_dispersion_imag
_atom_type_scat_source
C C 0.0033 0.0016 'International Tables Vol C Tables 4.2.6.8 and 6.1.1.4'
H H 0.0000 0.0000 'International Tables Vol C Tables 4.2.6.8 and 6.1.1.4'
O O 0.0106 0.0060 'International Tables Vol C Tables 4.2.6.8 and 6.1.1.4'
S S 0.1246 0.1234 'International Tables Vol C Tables 4.2.6.8 and 6.1.1.4'
Zn Zn 0.2839 1.4301 'International Tables Vol C Tables 4.2.6.8 and 6.1.1.4'
N N 0.0061 0.0033 'International Tables Vol C Tables 4.2.6.8 and 6.1.1.4'

loop_
_geom_angle_atom_site_label_1
_geom_angle_atom_site_label_2
_geom_angle_atom_site_label_3
_geom_angle
_geom_angle_site_symmetry_1
_geom_angle_site_symmetry_3
_geom_angle_publ_flag
O1 Zn1 O8 119.9(2) . 1_554 ?
O1 Zn1 O2 111.45(13) . 6 ?
O8 Zn1 O2 103.72(15) 1_554 6 ?
O1 Zn1 O2 111.45(13) . . ?
O8 Zn1 O2 103.72(15) 1_554 . ?
O2 Zn1 O2 105.4(2) 6 . ?
O1 Zn1 Zn2 35.08(6) . . ?
O8 Zn1 Zn2 131.37(14) 1_554 . ?
O2 Zn1 Zn2 123.48(11) 6 . ?
O2 Zn1 Zn2 76.37(11) . . ?
O1 Zn1 Zn2 35.08(6) . 6 ?
O8 Zn1 Zn2 131.37(14) 1_554 6 ?
O2 Zn1 Zn2 76.37(11) 6 6 ?
O2 Zn1 Zn2 123.48(11) . 6 ?
Zn2 Zn1 Zn2 59.31(2) . 6 ?
O1 Zn2 O5 117.84(18) . 8 ?
O1 Zn2 O6 113.09(16) . . ?
O5 Zn2 O6 101.14(19) 8 . ?
O1 Zn2 O3 112.59(17) . . ?
O5 Zn2 O3 105.2(2) 8 . ?
O6 Zn2 O3 105.6(2) . . ?
O1 Zn2 Zn2 35.76(9) . 6 ?
O5 Zn2 Zn2 128.59(15) 8 6 ?
O6 Zn2 Zn2 77.33(13) . 6 ?
O3 Zn2 Zn2 124.94(14) . 6 ?
O1 Zn2 Zn1 35.38(11) . . ?
O5 Zn2 Zn1 130.82(14) 8 . ?
O6 Zn2 Zn1 126.01(13) . . ?
O3 Zn2 Zn1 77.20(13) . . ?
Zn2 Zn2 Zn1 60.343(11) 6 . ?
O7 Zn3 O4 119.5(4) 1_554 8 ?
O7 Zn3 O4 119.5(4) 1_554 3_545 ?
O4 Zn3 O4 108.9(8) 8 3_545 ?
O7 Zn3 O1 101.4(4) 1_554 . ?
O4 Zn3 O1 101.8(2) 8 . ?
O4 Zn3 O1 101.8(2) 3_545 . ?
O7 Zn3 O10 74.3(6) 1_554 . ?
O4 Zn3 O10 80.6(3) 8 . ?
O4 Zn3 O10 80.6(3) 3_545 . ?
O1 Zn3 O10 175.7(5) . . ?
O7 Zn3 O9 63.6(4) 1_554 6 ?
O4 Zn3 O9 171.9(5) 8 6 ?
O4 Zn3 O9 64.3(5) 3_545 6 ?
O1 Zn3 O9 84.3(3) . 6 ?
O10 Zn3 O9 93.6(4) . 6 ?
O7 Zn3 O9 63.6(4) 1_554 . ?
O4 Zn3 O9 64.3(5) 8 . ?
O4 Zn3 O9 171.9(5) 3_545 . ?
O1 Zn3 O9 84.3(3) . . ?
O10 Zn3 O9 93.6(4) . . ?
O9 Zn3 O9 122.1(8) 6 . ?
C16 S1 O11 109.8(9) . . ?
C16 S1 O12 108.8(7) . . ?
O11 S1 O12 104.3(9) . . ?
C16 S1 C15 113.8(4) . . ?
O11 S1 C15 111.1(7) . . ?
O12 S1 C15 108.6(8) . . ?
O11A S1A O12A 111(2) . . ?
O11A S1A C16A 111.4(16) . . ?
O12A S1A C16A 111.6(16) . . ?
O11A S1A C15A 108.3(15) . . ?
O12A S1A C15A 105.2(17) . . ?
C16A S1A C15A 109.2(9) . . ?
O14 S2 O13 109.9(17) . . ?
O14 S2 C37 107.0(13) . . ?
O13 S2 C37 101.2(11) . . ?
O14 S2 C29 114.8(11) . . ?
O13 S2 C29 111.6(12) . . ?
C37 S2 C29 111.4(10) . . ?
Zn2 O1 Zn2 108.48(18) . 6 ?
Zn2 O1 Zn1 109.54(13) . . ?
Zn2 O1 Zn1 109.54(13) 6 . ?
Zn2 O1 Zn3 110.06(13) . . ?
Zn2 O1 Zn3 110.06(13) 6 . ?
Zn1 O1 Zn3 109.16(17) . . ?
C1 O2 Zn1 129.7(3) . . ?
C1 O3 Zn2 129.5(4) . . ?
C14 O4 Zn3 143.6(5) . 3_455 ?
C14 O5 Zn2 122.2(3) . 8_455 ?
C17 O6 Zn2 129.5(3) . . ?
C28 O7 C28 15.6(11) . 6 ?
C28 O7 Zn3 145.0(7) . 1_556 ?
C28 O7 Zn3 145.0(7) 6 1_556 ?
C28 O8 C28 15.9(11) . 6 ?
C28 O8 Zn1 117.7(4) . 1_556 ?
C28 O8 Zn1 117.7(4) 6 1_556 ?
C31 O9 Zn3 124.8(6) . . ?
C34 O10 Zn3 142.2(14) . . ?
C33 N1 C32 140(3) . . ?
C33 N1 C31 121(3) . . ?
C32 N1 C31 98(2) . . ?
O3 C1 O2 126.7(5) . . ?
O3 C1 C2 117.0(5) . . ?
O2 C1 C2 116.2(5) . . ?
C3 C2 C7 120.0 . . ?
C3 C2 C1 120.6(4) . . ?
C7 C2 C1 119.4(4) . . ?
C2 C3 C4 120.0 . . ?
C2 C3 H3 120.0 . . ?
C4 C3 H3 120.0 . . ?
C3 C4 C5 120.0 . . ?
C3 C4 H4 120.0 . . ?
C5 C4 H4 120.0 . . ?
C6 C5 C4 120.0 . . ?
C6 C5 C8 123.1(4) . . ?
C4 C5 C8 116.8(4) . . ?
C5 C6 C7 120.0 . . ?
C5 C6 C15A 126.6(3) . . ?
C7 C6 C15A 105.7(3) . . ?
C6 C7 C2 120.0 . . ?
C6 C7 H7 120.0 . . ?
C2 C7 H7 120.0 . . ?
C9 C8 C13 120.0 . . ?
C9 C8 C5 114.5(4) . . ?
C13 C8 C5 125.5(4) . . ?
C8 C9 C10 120.0 . . ?
C8 C9 H9 120.0 . . ?
C10 C9 H9 120.0 . . ?
C11 C10 C9 120.0 . . ?
C11 C10 H10 120.0 . . ?
C9 C10 H10 120.0 . . ?
C12 C11 C10 120.0 . . ?
C12 C11 C14 119.4 . . ?
C10 C11 C14 120.3 . . ?
C11 C12 C13 120.0 . . ?
C11 C12 H12 120.0 . . ?
C13 C12 H12 120.0 . . ?
C12 C13 C8 120.0 . . ?
C12 C13 C15 112.8 . . ?
C8 C13 C15 126.8 . . ?
O4 C14 O5 124.0(4) . . ?
O4 C14 C11 118.9(3) . . ?
O5 C14 C11 116.3(2) . . ?
S1 C15 C13 116.1(2) . . ?
S1A C15A C6 138.5(6) . . ?
S1 C16 H16A 109.5 . . ?
S1 C16 H16B 109.5 . . ?
H16A C16 H16B 109.5 . . ?
S1 C16 H16C 109.5 . . ?
H16A C16 H16C 109.5 . . ?
H16B C16 H16C 109.5 . . ?
S1A C16A H16D 109.5 . . ?
S1A C16A H16E 109.5 . . ?
H16D C16A H16E 109.5 . . ?
S1A C16A H16F 109.5 . . ?
H16D C16A H16F 109.5 . . ?
H16E C16A H16F 109.5 . . ?
O6 C17 O6 126.3(4) . 6 ?
O6 C17 C18 116.8(3) . . ?
O6 C17 C18 116.8(3) 6 . ?
C19 C18 C19 114.2(2) 6 . ?
C19 C18 C17 122.9(2) 6 . ?
C19 C18 C17 122.9 . . ?
C18 C19 C20 123.7 . . ?
C18 C19 H19 118.2 . . ?
C20 C19 H19 118.2 . . ?
C21 C20 C19 121.6 . . ?
C21 C20 H20 119.2 . . ?
C19 C20 H20 119.2 . . ?
C20 C21 C20 114.9(3) 6 . ?
C20 C21 C22 119.9(6) 6 . ?
C20 C21 C22 125.0(4) . . ?
C20 C21 C22 125.0(7) 6 6 ?
C20 C21 C22 119.9(5) . 6 ?
C22 C21 C22 5.1(7) . 6 ?
C23 C22 C27 120.0 . . ?
C23 C22 C21 119.0(2) . . ?
C27 C22 C21 120.6(2) . . ?
C22 C23 C24 120.0 . . ?
C22 C23 H23 120.0 . . ?
C24 C23 H23 120.0 . . ?
C23 C24 C25 120.0 . . ?
C23 C24 H24 120.0 . . ?
C25 C24 H24 120.0 . . ?
C26 C25 C24 120.0 . . ?
C26 C25 C28 117.3 . . ?
C24 C25 C28 122.7 . . ?
C26 C25 C28 114.5(2) . 6 ?
C24 C25 C28 123.2 . 6 ?
C28 C25 C28 13.5(9) . 6 ?
C25 C26 C27 120.0 . . ?
C25 C26 H26 120.0 . . ?
C27 C26 H26 120.0 . . ?
C26 C27 C22 120.0 . . ?
C26 C27 C29 124.7 . . ?
C22 C27 C29 114.6 . . ?
C28 C28 O8 82.0(6) 6 . ?
C28 C28 O7 82.2(6) 6 . ?
O8 C28 O7 123.7(6) . . ?
C28 C28 C25 88.0 6 . ?
O8 C28 C25 117.7(3) . . ?
O7 C28 C25 115.3(4) . . ?
C28 C28 C25 78.5(8) 6 6 ?
O8 C28 C25 115.6(5) . 6 ?
O7 C28 C25 113.4(5) . 6 ?
C25 C28 C25 9.4(8) . 6 ?
C27 C29 S2 122.7(4) . . ?
O9 C31 N1 112.3(14) . . ?
O9 C31 H31 123.8 . . ?
N1 C31 H31 123.8 . . ?
N1 C32 H32A 109.5 . . ?
N1 C32 H32B 109.5 . . ?
H32A C32 H32B 109.5 . . ?
N1 C32 H32C 109.5 . . ?
H32A C32 H32C 109.5 . . ?
H32B C32 H32C 109.5 . . ?
N1 C33 H33A 109.5 . . ?
N1 C33 H33B 109.5 . . ?
H33A C33 H33B 109.5 . . ?
N1 C33 H33C 109.5 . . ?
H33A C33 H33C 109.5 . . ?
H33B C33 H33C 109.5 . . ?
S2 C37 H37A 109.5 . . ?
S2 C37 H37B 109.5 . . ?
H37A C37 H37B 109.5 . . ?
S2 C37 H37C 109.5 . . ?
H37A C37 H37C 109.5 . . ?
H37B C37 H37C 109.5 . . ?

loop_
_geom_bond_atom_site_label_1
_geom_bond_atom_site_label_2
_geom_bond_distance
_geom_bond_site_symmetry_2
_geom_bond_publ_flag
Zn1 O1 1.930(4) . ?
Zn1 O8 1.933(5) 1_554 ?
Zn1 O2 1.962(3) 6 ?
Zn1 O2 1.962(3) . ?
Zn1 Zn2 3.1411(7) . ?
Zn1 Zn2 3.1411(7) 6 ?
Zn2 O1 1.915(2) . ?
Zn2 O5 1.928(4) 8 ?
Zn2 O6 1.951(4) . ?
Zn2 O3 1.951(4) . ?
Zn2 Zn2 3.1085(10) 6 ?
Zn3 O7 1.846(9) 1_554 ?
Zn3 O4 1.915(5) 8 ?
Zn3 O4 1.915(5) 3_545 ?
Zn3 O1 2.000(4) . ?
Zn3 O10 2.013(16) . ?
Zn3 O9 2.252(10) 6 ?
Zn3 O9 2.252(10) . ?
S1 C16 1.468(5) . ?
S1 O11 1.520(13) . ?
S1 O12 1.602(14) . ?
S1 C15 1.660(8) . ?
S1A O11A 1.579(18) . ?
S1A O12A 1.586(17) . ?
S1A C16A 1.654(14) . ?
S1A C15A 1.744(15) . ?
S2 O14 1.561(16) . ?
S2 O13 1.588(17) . ?
S2 C37 1.663(11) . ?
S2 C29 1.872(16) . ?
O1 Zn2 1.915(2) 6 ?
O2 C1 1.267(7) . ?
O3 C1 1.248(7) . ?
O4 C14 1.256(7) . ?
O4 Zn3 1.915(5) 3_455 ?
O5 C14 1.260(6) . ?
O5 Zn2 1.928(4) 8_455 ?
O6 C17 1.262(7) . ?
O7 C28 1.302(13) . ?
O7 C28 1.302(12) 6 ?
O7 Zn3 1.846(9) 1_556 ?
O8 C28 1.276(8) . ?
O8 C28 1.276(8) 6 ?
O8 Zn1 1.933(5) 1_556 ?
O9 C31 1.320(14) . ?
O10 C34 1.218(3) . ?
N1 C33 1.35(3) . ?
N1 C32 1.42(3) . ?
N1 C31 1.52(4) . ?
C1 C2 1.491(6) . ?
C2 C3 1.3900 . ?
C2 C7 1.3900 . ?
C3 C4 1.3900 . ?
C3 H3 0.9500 . ?
C4 C5 1.3900 . ?
C4 H4 0.9500 . ?
C5 C6 1.3900 . ?
C5 C8 1.500(4) . ?
C6 C7 1.3900 . ?
C6 C15A 1.895(8) . ?
C7 H7 0.9500 . ?
C8 C9 1.3900 . ?
C8 C13 1.3900 . ?
C9 C10 1.3900 . ?
C9 H9 0.9500 . ?
C10 C11 1.3900 . ?
C10 H10 0.9500 . ?
C11 C12 1.3900 . ?
C11 C14 1.4776 . ?
C12 C13 1.3900 . ?
C12 H12 0.9500 . ?
C13 C15 1.6845 . ?
C16 H16A 0.9800 . ?
C16 H16B 0.9800 . ?
C16 H16C 0.9800 . ?
C16A H16D 0.9800 . ?
C16A H16E 0.9800 . ?
C16A H16F 0.9800 . ?
C17 O6 1.263(7) 6 ?
C17 C18 1.5037 . ?
C18 C19 1.305(8) 6 ?
C18 C19 1.3048 . ?
C19 C20 1.3513 . ?
C19 H19 0.9500 . ?
C20 C21 1.3253 . ?
C20 H20 0.9500 . ?
C21 C20 1.325(9) 6 ?
C21 C22 1.495(5) . ?
C21 C22 1.495(5) 6 ?
C22 C23 1.3900 . ?
C22 C27 1.3900 . ?
C23 C24 1.3900 . ?
C23 H23 0.9500 . ?
C24 C25 1.3900 . ?
C24 H24 0.9500 . ?
C25 C26 1.3900 . ?
C25 C28 1.4854 . ?
C25 C28 1.515(5) 6 ?
C26 C27 1.3900 . ?
C26 H26 0.9500 . ?
C27 C29 1.3953 . ?
C28 C28 0.35(2) 6 ?
C28 C25 1.515(4) 6 ?
C31 H31 0.9500 . ?
C32 H32A 0.9800 . ?
C32 H32B 0.9800 . ?
C32 H32C 0.9800 . ?
C33 H33A 0.9800 . ?
C33 H33B 0.9800 . ?
C33 H33C 0.9800 . ?
C37 H37A 0.9800 . ?
C37 H37B 0.9800 . ?
C37 H37C 0.9800 . ?

loop_
_platon_squeeze_void_nr
_platon_squeeze_void_average_x
_platon_squeeze_void_average_y
_platon_squeeze_void_average_z
_platon_squeeze_void_volume
_platon_squeeze_void_count_electrons
_platon_squeeze_void_content
1 0.500 0.000 0.003 1427 170 ' '
2 0.000 0.500 -0.008 1427 170 ' '
3 0.691 0.238 0.289 12 2 ' '
4 0.191 0.262 0.289 12 2 ' '
5 0.191 0.738 0.289 12 2 ' '
6 0.691 0.762 0.289 12 2 ' '
7 1.000 0.000 0.500 249 39 ' '
8 0.500 0.500 0.500 249 39 ' '
9 0.309 0.238 0.711 12 2 ' '
10 0.809 0.262 0.711 12 2 ' '
11 0.809 0.738 0.711 12 2 ' '
12 0.309 0.762 0.711 12 2 ' '
